data_7009007
loop_
_publ_author_name
'Paul M. O'Meara'
'Marten G. Barker'
'Alexander J. Blake'
'Paul A. Cooke'
'Duncan H. Gregory'

_publ_section_title
;
 Synthesis and crystal structure of a new strontium nitridomolybdate
 oxide, Sr4[MoN4]O
;
_journal_issue 5
_journal_name_full 'J. Chem. Soc., Dalton Trans.'
_journal_page_first 633
_journal_page_last 638
_journal_paper_doi 10.1039/a907843f
_journal_year 2000
_chemical_formula_moiety 'Sr4 Mo N4 O'
_chemical_formula_sum 'Mo N4 O Sr4'
_chemical_formula_weight 518.46
_chemical_name_common 'strontium nitridomolybdate oxide'
_chemical_name_systematic
;
tetra strontium oxonitridomolybdate (VI)
;
_space_group_IT_number 11
_symmetry_cell_setting monoclinic
_symmetry_space_group_name_Hall '-P 2yb'
_symmetry_space_group_name_H-M 'P 1 21/m 1'
_atom_sites_solution_hydrogens geom
_atom_sites_solution_primary direct
_atom_sites_solution_secondary difmap
_audit_creation_method SHELXL-97
_cell_angle_alpha 90.00
_cell_angle_beta 102.08(7)
_cell_angle_gamma 90.00
_cell_formula_units_Z 8
_cell_length_a 8.951(11)
_cell_length_b 14.694(12)
_cell_length_c 10.715(10)
_cell_measurement_reflns_used 30
_cell_measurement_temperature 293(2)
_cell_measurement_theta_max 17.4
_cell_measurement_theta_min 13
_cell_volume 1378(2)
_computing_cell_refinement 'STADI4 (STOE, 1996)'
_computing_data_collection 'STADI4 (STOE, 1996)'
_computing_data_reduction 'X-RED (STOE, 1996)'
_computing_molecular_graphics 'ATOMS 4.1 (Dowty, 1998)'
_computing_publication_material 'SHELXL-97 (Sheldrick, 1997)'
_computing_structure_refinement 'SHELXL-97 (Sheldrick, 1997)'
_computing_structure_solution 'SIR97 (Giacovazzo, 1997)'
_diffrn_ambient_temperature 293(2)
_diffrn_measured_fraction_theta_full 0.998
_diffrn_measured_fraction_theta_max 0.998
_diffrn_measurement_device_type 'STOE STADI4 4-circle-diffractometer D092'
_diffrn_measurement_method
;
 'tetra strontium oxonitridomolybdate (VI)'
;
_diffrn_radiation_monochromator graphite
_diffrn_radiation_source 'fine-focus sealed tube'
_diffrn_radiation_type MoK\a
_diffrn_radiation_wavelength 0.71073
_diffrn_reflns_av_R_equivalents 0.0665
_diffrn_reflns_av_sigmaI/netI 0.0487
_diffrn_reflns_limit_h_max 10
_diffrn_reflns_limit_h_min -10
_diffrn_reflns_limit_k_max 17
_diffrn_reflns_limit_k_min -17
_diffrn_reflns_limit_l_max 12
_diffrn_reflns_limit_l_min -12
_diffrn_reflns_number 3575
_diffrn_reflns_theta_full 25.01
_diffrn_reflns_theta_max 25.01
_diffrn_reflns_theta_min 2.70
_diffrn_standards_decay_% 5.3
_diffrn_standards_interval_time 60
_diffrn_standards_number 3
_exptl_absorpt_coefficient_mu 32.457
_exptl_absorpt_correction_T_max 0.514
_exptl_absorpt_correction_T_min 0.07
_exptl_absorpt_correction_type refdelf
_exptl_absorpt_process_details
;
 'tetra strontium oxonitridomolybdate (VI)'
;
_exptl_crystal_colour 'dark blue'
_exptl_crystal_density_diffrn 4.998
_exptl_crystal_density_meas ?
_exptl_crystal_density_method .
_exptl_crystal_description 'rectangular block'
_exptl_crystal_F_000 1840
_exptl_crystal_size_max 0.35
_exptl_crystal_size_mid 0.263
_exptl_crystal_size_min 0.13
_refine_diff_density_max 2.330
_refine_diff_density_min -1.847
_refine_diff_density_rms 0.314
_refine_ls_extinction_method none
_refine_ls_goodness_of_fit_ref 1.057
_refine_ls_hydrogen_treatment mixed
_refine_ls_matrix_type full
_refine_ls_number_parameters 199
_refine_ls_number_reflns 2532
_refine_ls_number_restraints 0
_refine_ls_restrained_S_all 1.057
_refine_ls_R_factor_all 0.0671
_refine_ls_R_factor_gt 0.0480
_refine_ls_shift/su_max 0.000
_refine_ls_shift/su_mean 0.000
_refine_ls_structure_factor_coef Fsqd
_refine_ls_weighting_details 'calc w=1/[\s^2^(Fo^2^)+(0.0678P)^2^+9.1933P] where P=(Fo^2^+2Fc^2^)/3'
_refine_ls_weighting_scheme calc
_refine_ls_wR_factor_gt 0.1175
_refine_ls_wR_factor_ref 0.1303
_reflns_number_gt 1963
_reflns_number_total 2532
_reflns_threshold_expression >2sigma(I)
_cod_data_source_file a907843f.txt
_cod_data_source_block srmon42
_cod_original_sg_symbol_H-M 'P 2 1/m'
_cod_database_code 7009007

loop_
_symmetry_equiv_pos_as_xyz
'x, y, z'
'-x, y+1/2, -z'
'-x, -y, -z'
'x, -y-1/2, z'

loop_
_atom_site_label
_atom_site_type_symbol
_atom_site_fract_x
_atom_site_fract_y
_atom_site_fract_z
_atom_site_U_iso_or_equiv
_atom_site_adp_type
_atom_site_occupancy
_atom_site_symmetry_multiplicity
_atom_site_calc_flag
_atom_site_refinement_flags
_atom_site_disorder_assembly
_atom_site_disorder_group
Mo1 Mo 0.89292(19) -0.2500 0.96495(14) 0.0209(4) Uani 1 2 d S . .
Mo2 Mo 0.57108(13) -0.01623(7) 0.25210(10) 0.0213(3) Uani 1 1 d . . .
Mo3 Mo 0.9356(2) 0.2500 0.51786(15) 0.0244(4) Uani 1 2 d S . .
Sr1 Sr 0.4095(2) -0.2500 0.69702(17) 0.0292(5) Uani 1 2 d S . .
Sr2 Sr 0.5970(2) -0.2500 0.31288(16) 0.0227(4) Uani 1 2 d S . .
Sr3 Sr 1.11302(14) -0.12767(8) 0.80253(11) 0.0222(3) Uani 1 1 d . . .
Sr4 Sr 0.66956(15) 0.10504(8) 0.56611(11) 0.0257(3) Uani 1 1 d . . .
Sr5 Sr 0.7612(2) 0.2500 0.87577(15) 0.0210(4) Uani 1 2 d S . .
Sr6 Sr 0.20039(14) 0.00247(8) 0.10548(11) 0.0214(3) Uani 1 1 d . . .
Sr7 Sr 1.0000 0.0000 0.5000 0.0300(4) Uani 1 2 d S . .
Sr8 Sr 0.48535(15) 0.13037(8) 0.01579(11) 0.0215(3) Uani 1 1 d . . .
Sr9 Sr 1.09401(14) 0.12569(8) 0.77382(11) 0.0223(3) Uani 1 1 d . . .
Sr10 Sr 0.73893(15) -0.13931(8) 0.60784(11) 0.0247(3) Uani 1 1 d . . .
N1 N 0.8578(17) 0.2500 0.6668(14) 0.020(3) Uani 1 2 d S . .
N2 N 0.858(2) -0.2500 0.7874(13) 0.026(4) Uani 1 2 d S . .
N3 N 0.4500(14) 0.0877(8) 0.2505(10) 0.027(3) Uani 1 1 d . . .
N4 N 1.3128(12) 0.0053(6) 0.8757(10) 0.021(2) Uani 1 1 d . . .
N5 N 0.6893(16) -0.0448(9) 0.4067(11) 0.041(3) Uani 1 1 d . . .
N6 N 0.5734(13) 0.1117(7) -0.2010(10) 0.023(2) Uani 1 1 d . . .
N7 N 1.0131(13) -0.1440(7) 1.0192(10) 0.024(2) Uani 1 1 d . . .
N8 N 0.738(2) -0.2500 1.0596(14) 0.030(4) Uani 1 2 d S . .
N9 N 0.8530(18) 0.1508(9) 0.4232(11) 0.048(4) Uani 1 1 d . . .
N10 N 0.854(2) -0.2500 0.436(2) 0.051(5) Uani 1 2 d S . .
O1 O 0.9115(10) -0.0045(6) 0.7061(8) 0.024(2) Uani 1 1 d . . .
O2 O 0.5153(17) -0.2500 0.5095(13) 0.031(3) Uani 1 2 d S . .
O3 O 0.6811(16) 0.2500 1.0950(12) 0.025(3) Uani 1 2 d S . .

loop_
_atom_site_aniso_label
_atom_site_aniso_U_11
_atom_site_aniso_U_22
_atom_site_aniso_U_33
_atom_site_aniso_U_23
_atom_site_aniso_U_13
_atom_site_aniso_U_12
Mo1 0.0229(9) 0.0178(7) 0.0215(8) 0.000 0.0035(6) 0.000
Mo2 0.0217(6) 0.0197(5) 0.0215(5) 0.0017(4) 0.0020(4) -0.0005(5)
Mo3 0.0238(10) 0.0240(8) 0.0246(8) 0.000 0.0034(7) 0.000
Sr1 0.0377(12) 0.0242(9) 0.0281(9) 0.000 0.0120(8) 0.000
Sr2 0.0216(10) 0.0224(9) 0.0232(8) 0.000 0.0027(7) 0.000
Sr3 0.0199(7) 0.0216(6) 0.0248(6) 0.0022(4) 0.0040(5) 0.0000(5)
Sr4 0.0263(7) 0.0250(6) 0.0262(6) -0.0011(5) 0.0064(5) -0.0009(5)
Sr5 0.0198(10) 0.0194(8) 0.0234(8) 0.000 0.0038(7) 0.000
Sr6 0.0194(7) 0.0218(6) 0.0230(6) 0.0006(4) 0.0045(5) -0.0005(5)
Sr7 0.0377(12) 0.0283(10) 0.0261(9) 0.0022(7) 0.0114(8) 0.0076(8)
Sr8 0.0217(7) 0.0197(6) 0.0223(6) 0.0007(4) 0.0029(5) -0.0008(5)
Sr9 0.0205(7) 0.0207(6) 0.0251(6) 0.0007(5) 0.0037(5) -0.0005(5)
Sr10 0.0257(7) 0.0216(6) 0.0251(6) -0.0010(5) 0.0015(5) -0.0029(5)
N1 0.012(8) 0.024(8) 0.025(8) 0.000 0.005(6) 0.000
N2 0.041(11) 0.024(8) 0.016(7) 0.000 0.011(7) 0.000
N3 0.032(7) 0.025(6) 0.025(5) 0.001(4) 0.008(5) 0.002(5)
N4 0.021(6) 0.012(5) 0.030(5) -0.002(4) 0.003(4) -0.001(4)
N5 0.046(9) 0.041(7) 0.026(6) 0.005(5) -0.018(6) -0.001(6)
N6 0.021(6) 0.021(5) 0.026(5) 0.002(4) 0.003(4) 0.004(5)
N7 0.019(6) 0.024(6) 0.026(5) -0.010(4) -0.001(4) 0.006(4)
N8 0.045(12) 0.021(8) 0.021(8) 0.000 0.005(7) 0.000
N9 0.070(11) 0.042(7) 0.028(6) -0.004(6) 0.004(6) -0.014(7)
N10 0.018(11) 0.064(14) 0.068(14) 0.000 0.002(10) 0.000
O1 0.023(5) 0.025(5) 0.022(4) -0.002(3) -0.003(4) 0.001(4)
O2 0.030(8) 0.028(7) 0.035(7) 0.000 0.004(6) 0.000
O3 0.032(8) 0.015(6) 0.033(7) 0.000 0.014(6) 0.000

loop_
_atom_type_symbol
_atom_type_description
_atom_type_scat_dispersion_real
_atom_type_scat_dispersion_imag
_atom_type_scat_source
N N 0.0061 0.0033 'International Tables Vol C Tables 4.2.6.8 and 6.1.1.4'
Sr Sr -1.5307 3.2498 'International Tables Vol C Tables 4.2.6.8 and 6.1.1.4'
Mo Mo -1.6832 0.6857 'International Tables Vol C Tables 4.2.6.8 and 6.1.1.4'
O O 0.0106 0.0060 'International Tables Vol C Tables 4.2.6.8 and 6.1.1.4'

loop_
_geom_angle_atom_site_label_1
_geom_angle_atom_site_label_2
_geom_angle_atom_site_label_3
_geom_angle
_geom_angle_site_symmetry_1
_geom_angle_site_symmetry_3
_geom_angle_publ_flag
N2 Mo1 N8 124.4(7) . . ?
N2 Mo1 N7 105.9(4) . . ?
N8 Mo1 N7 105.5(4) . . ?
N2 Mo1 N7 105.9(4) . 4 ?
N8 Mo1 N7 105.5(4) . 4 ?
N7 Mo1 N7 109.0(6) . 4 ?
N2 Mo1 Sr5 118.7(6) . 3_757 ?
N8 Mo1 Sr5 116.9(5) . 3_757 ?
N7 Mo1 Sr5 54.5(3) . 3_757 ?
N7 Mo1 Sr5 54.5(3) 4 3_757 ?
N2 Mo1 Sr9 146.01(11) . 3_757 ?
N8 Mo1 Sr9 56.4(4) . 3_757 ?
N7 Mo1 Sr9 51.6(3) . 3_757 ?
N7 Mo1 Sr9 105.8(3) 4 3_757 ?
Sr5 Mo1 Sr9 72.06(7) 3_757 3_757 ?
N2 Mo1 Sr9 146.01(11) . 2_747 ?
N8 Mo1 Sr9 56.4(4) . 2_747 ?
N7 Mo1 Sr9 105.8(3) . 2_747 ?
N7 Mo1 Sr9 51.6(3) 4 2_747 ?
Sr5 Mo1 Sr9 72.06(7) 3_757 2_747 ?
Sr9 Mo1 Sr9 66.67(8) 3_757 2_747 ?
N2 Mo1 Sr3 57.9(4) . . ?
N8 Mo1 Sr3 147.85(8) . . ?
N7 Mo1 Sr3 51.4(3) . . ?
N7 Mo1 Sr3 103.7(3) 4 . ?
Sr5 Mo1 Sr3 71.00(8) 3_757 . ?
Sr9 Mo1 Sr3 102.61(7) 3_757 . ?
Sr9 Mo1 Sr3 143.03(8) 2_747 . ?
N2 Mo1 Sr3 57.9(4) . 4 ?
N8 Mo1 Sr3 147.85(8) . 4 ?
N7 Mo1 Sr3 103.7(3) . 4 ?
N7 Mo1 Sr3 51.4(3) 4 4 ?
Sr5 Mo1 Sr3 71.00(8) 3_757 4 ?
Sr9 Mo1 Sr3 143.03(7) 3_757 4 ?
Sr9 Mo1 Sr3 102.61(7) 2_747 4 ?
Sr3 Mo1 Sr3 63.78(8) . 4 ?
N2 Mo1 Sr6 79.22(11) . 2_646 ?
N8 Mo1 Sr6 87.15(14) . 2_646 ?
N7 Mo1 Sr6 158.8(3) . 2_646 ?
N7 Mo1 Sr6 50.4(3) 4 2_646 ?
Sr5 Mo1 Sr6 104.78(4) 3_757 2_646 ?
Sr9 Mo1 Sr6 131.73(5) 3_757 2_646 ?
Sr9 Mo1 Sr6 66.79(6) 2_747 2_646 ?
Sr3 Mo1 Sr6 122.32(6) . 2_646 ?
Sr3 Mo1 Sr6 61.05(5) 4 2_646 ?
N2 Mo1 Sr6 79.22(11) . 3_656 ?
N8 Mo1 Sr6 87.15(14) . 3_656 ?
N7 Mo1 Sr6 50.4(3) . 3_656 ?
N7 Mo1 Sr6 158.8(3) 4 3_656 ?
Sr5 Mo1 Sr6 104.78(4) 3_757 3_656 ?
Sr9 Mo1 Sr6 66.79(6) 3_757 3_656 ?
Sr9 Mo1 Sr6 131.73(5) 2_747 3_656 ?
Sr3 Mo1 Sr6 61.05(5) . 3_656 ?
Sr3 Mo1 Sr6 122.32(6) 4 3_656 ?
Sr6 Mo1 Sr6 149.20(7) 2_646 3_656 ?
N2 Mo1 Sr8 95.4(5) . 2_646 ?
N8 Mo1 Sr8 38.5(3) . 2_646 ?
N7 Mo1 Sr8 143.0(3) . 2_646 ?
N7 Mo1 Sr8 93.3(3) 4 2_646 ?
Sr5 Mo1 Sr8 137.03(7) 3_757 2_646 ?
Sr9 Mo1 Sr8 94.70(8) 3_757 2_646 ?
Sr9 Mo1 Sr8 65.25(7) 2_747 2_646 ?
Sr3 Mo1 Sr8 151.22(6) . 2_646 ?
Sr3 Mo1 Sr8 113.28(7) 4 2_646 ?
Sr6 Mo1 Sr8 53.95(4) 2_646 2_646 ?
Sr6 Mo1 Sr8 106.85(7) 3_656 2_646 ?
N5 Mo2 N3 115.0(5) . . ?
N5 Mo2 N4 112.1(6) . 3_756 ?
N3 Mo2 N4 109.2(4) . 3_756 ?
N5 Mo2 N6 108.8(5) . 3_655 ?
N3 Mo2 N6 103.9(5) . 3_655 ?
N4 Mo2 N6 107.3(4) 3_756 3_655 ?
N5 Mo2 Sr8 129.4(4) . 3_655 ?
N3 Mo2 Sr8 115.3(3) . 3_655 ?
N4 Mo2 Sr8 54.2(3) 3_756 3_655 ?
N6 Mo2 Sr8 53.2(3) 3_655 3_655 ?
N5 Mo2 Sr8 148.2(4) . . ?
N3 Mo2 Sr8 54.3(3) . . ?
N4 Mo2 Sr8 57.5(3) 3_756 . ?
N6 Mo2 Sr8 103.0(3) 3_655 . ?
Sr8 Mo2 Sr8 72.07(8) 3_655 . ?
N5 Mo2 Sr6 140.5(5) . . ?
N3 Mo2 Sr6 54.4(4) . . ?
N4 Mo2 Sr6 107.0(3) 3_756 . ?
N6 Mo2 Sr6 52.0(3) 3_655 . ?
Sr8 Mo2 Sr6 71.14(7) 3_655 . ?
Sr8 Mo2 Sr6 62.61(6) . . ?
N5 Mo2 Sr4 73.2(5) . 3_656 ?
N3 Mo2 Sr4 83.4(4) . 3_656 ?
N4 Mo2 Sr4 160.7(3) 3_756 3_656 ?
N6 Mo2 Sr4 54.4(3) 3_655 3_656 ?
Sr8 Mo2 Sr4 107.55(7) 3_655 3_656 ?
Sr8 Mo2 Sr4 127.57(7) . 3_656 ?
Sr6 Mo2 Sr4 67.91(8) . 3_656 ?
N5 Mo2 Sr9 67.5(5) . 3_756 ?
N3 Mo2 Sr9 152.6(4) . 3_756 ?
N4 Mo2 Sr9 50.6(3) 3_756 3_756 ?
N6 Mo2 Sr9 100.5(3) 3_655 3_756 ?
Sr8 Mo2 Sr9 70.66(7) 3_655 3_756 ?
Sr8 Mo2 Sr9 107.98(7) . 3_756 ?
Sr6 Mo2 Sr9 141.64(6) . 3_756 ?
Sr4 Mo2 Sr9 121.53(7) 3_656 3_756 ?
N5 Mo2 Sr2 66.4(4) . . ?
N3 Mo2 Sr2 145.1(4) . . ?
N4 Mo2 Sr2 101.1(3) 3_756 . ?
N6 Mo2 Sr2 49.1(3) 3_655 . ?
Sr8 Mo2 Sr2 69.61(6) 3_655 . ?
Sr8 Mo2 Sr2 141.49(5) . . ?
Sr6 Mo2 Sr2 100.80(5) . . ?
Sr4 Mo2 Sr2 63.11(5) 3_656 . ?
Sr9 Mo2 Sr2 62.21(5) 3_756 . ?
N5 Mo2 Sr3 87.6(5) . 3_756 ?
N3 Mo2 Sr3 89.6(4) . 3_756 ?
N4 Mo2 Sr3 43.8(3) 3_756 3_756 ?
N6 Mo2 Sr3 151.0(3) 3_655 3_756 ?
Sr8 Mo2 Sr3 97.93(7) 3_655 3_756 ?
Sr8 Mo2 Sr3 64.15(7) . 3_756 ?
Sr6 Mo2 Sr3 126.43(7) . 3_756 ?
Sr4 Mo2 Sr3 154.18(5) 3_656 3_756 ?
Sr9 Mo2 Sr3 63.05(8) 3_756 3_756 ?
Sr2 Mo2 Sr3 124.89(7) . 3_756 ?
N5 Mo2 Sr4 46.3(4) . . ?
N3 Mo2 Sr4 69.3(3) . . ?
N4 Mo2 Sr4 123.2(3) 3_756 . ?
N6 Mo2 Sr4 128.7(3) 3_655 . ?
Sr8 Mo2 Sr4 174.99(5) 3_655 . ?
Sr8 Mo2 Sr4 110.66(8) . . ?
Sr6 Mo2 Sr4 113.79(7) . . ?
Sr4 Mo2 Sr4 74.34(7) 3_656 . ?
Sr9 Mo2 Sr4 104.36(8) 3_756 . ?
Sr2 Mo2 Sr4 107.83(6) . . ?
Sr3 Mo2 Sr4 79.92(7) 3_756 . ?
N9 Mo3 N9 104.8(9) . 4_565 ?
N9 Mo3 N10 114.7(6) . 3_756 ?
N9 Mo3 N10 114.7(6) 4_565 3_756 ?
N9 Mo3 N1 107.0(5) . . ?
N9 Mo3 N1 107.0(5) 4_565 . ?
N10 Mo3 N1 108.3(8) 3_756 . ?
N9 Mo3 Sr4 50.1(4) . . ?
N9 Mo3 Sr4 112.1(5) 4_565 . ?
N10 Mo3 Sr4 133.2(3) 3_756 . ?
N1 Mo3 Sr4 57.3(3) . . ?
N9 Mo3 Sr4 112.1(5) . 4_565 ?
N9 Mo3 Sr4 50.1(4) 4_565 4_565 ?
N10 Mo3 Sr4 133.2(3) 3_756 4_565 ?
N1 Mo3 Sr4 57.3(3) . 4_565 ?
Sr4 Mo3 Sr4 79.96(10) . 4_565 ?
N9 Mo3 Sr9 159.2(4) . 4_565 ?
N9 Mo3 Sr9 94.1(4) 4_565 4_565 ?
N10 Mo3 Sr9 63.1(5) 3_756 4_565 ?
N1 Mo3 Sr9 58.1(4) . 4_565 ?
Sr4 Mo3 Sr9 114.65(8) . 4_565 ?
Sr4 Mo3 Sr9 73.56(8) 4_565 4_565 ?
N9 Mo3 Sr9 94.1(4) . . ?
N9 Mo3 Sr9 159.2(4) 4_565 . ?
N10 Mo3 Sr9 63.1(5) 3_756 . ?
N1 Mo3 Sr9 58.1(4) . . ?
Sr4 Mo3 Sr9 73.56(8) . . ?
Sr4 Mo3 Sr9 114.65(8) 4_565 . ?
Sr9 Mo3 Sr9 66.02(8) 4_565 . ?
N9 Mo3 Sr1 55.3(5) . 3_656 ?
N9 Mo3 Sr1 55.3(5) 4_565 3_656 ?
N10 Mo3 Sr1 154.3(7) 3_756 3_656 ?
N1 Mo3 Sr1 97.4(5) . 3_656 ?
Sr4 Mo3 Sr1 62.06(7) . 3_656 ?
Sr4 Mo3 Sr1 62.06(7) 4_565 3_656 ?
Sr9 Mo3 Sr1 135.51(6) 4_565 3_656 ?
Sr9 Mo3 Sr1 135.51(6) . 3_656 ?
N9 Mo3 Sr7 143.2(4) . 2_756 ?
N9 Mo3 Sr7 40.5(5) 4_565 2_756 ?
N10 Mo3 Sr7 81.57(7) 3_756 2_756 ?
N1 Mo3 Sr7 97.64(6) . 2_756 ?
Sr4 Mo3 Sr7 139.88(6) . 2_756 ?
Sr4 Mo3 Sr7 59.93(6) 4_565 2_756 ?
Sr9 Mo3 Sr7 57.45(4) 4_565 2_756 ?
Sr9 Mo3 Sr7 122.35(6) . 2_756 ?
Sr1 Mo3 Sr7 95.30(3) 3_656 2_756 ?
N9 Mo3 Sr7 40.5(5) . . ?
N9 Mo3 Sr7 143.2(4) 4_565 . ?
N10 Mo3 Sr7 81.57(7) 3_756 . ?
N1 Mo3 Sr7 97.64(6) . . ?
Sr4 Mo3 Sr7 59.93(6) . . ?
Sr4 Mo3 Sr7 139.88(6) 4_565 . ?
Sr9 Mo3 Sr7 122.35(6) 4_565 . ?
Sr9 Mo3 Sr7 57.45(4) . . ?
Sr1 Mo3 Sr7 95.30(3) 3_656 . ?
Sr7 Mo3 Sr7 160.10(6) 2_756 . ?
N9 Mo3 Sr3 34.4(4) . 3_756 ?
N9 Mo3 Sr3 85.4(4) 4_565 3_756 ?
N10 Mo3 Sr3 99.1(6) 3_756 3_756 ?
N1 Mo3 Sr3 140.8(3) . 3_756 ?
Sr4 Mo3 Sr3 83.53(7) . 3_756 ?
Sr4 Mo3 Sr3 119.49(8) 4_565 3_756 ?
Sr9 Mo3 Sr3 160.22(7) 4_565 3_756 ?
Sr9 Mo3 Sr3 115.34(7) . 3_756 ?
Sr1 Mo3 Sr3 58.77(7) 3_656 3_756 ?
Sr7 Mo3 Sr3 114.03(5) 2_756 3_756 ?
Sr7 Mo3 Sr3 58.66(4) . 3_756 ?
O2 Sr1 O3 175.5(5) . 3_657 ?
O2 Sr1 N3 85.8(3) . 3_656 ?
O3 Sr1 N3 92.2(3) 3_657 3_656 ?
O2 Sr1 N3 85.8(3) . 2_646 ?
O3 Sr1 N3 92.2(3) 3_657 2_646 ?
N3 Sr1 N3 124.1(5) 3_656 2_646 ?
O2 Sr1 N9 93.1(4) . 2_646 ?
O3 Sr1 N9 90.7(4) 3_657 2_646 ?
N3 Sr1 N9 148.7(4) 3_656 2_646 ?
N3 Sr1 N9 86.9(4) 2_646 2_646 ?
O2 Sr1 N9 93.1(4) . 3_656 ?
O3 Sr1 N9 90.7(4) 3_657 3_656 ?
N3 Sr1 N9 86.9(4) 3_656 3_656 ?
N3 Sr1 N9 148.7(4) 2_646 3_656 ?
N9 Sr1 N9 61.9(6) 2_646 3_656 ?
O2 Sr1 Mo3 84.0(4) . 3_656 ?
O3 Sr1 Mo3 100.4(3) 3_657 3_656 ?
N3 Sr1 Mo3 116.9(2) 3_656 3_656 ?
N3 Sr1 Mo3 116.9(2) 2_646 3_656 ?
N9 Sr1 Mo3 32.3(3) 2_646 3_656 ?
N9 Sr1 Mo3 32.3(3) 3_656 3_656 ?
O2 Sr1 Sr4 51.0(2) . 2_646 ?
O3 Sr1 Sr4 131.7(2) 3_657 2_646 ?
N3 Sr1 Sr4 135.6(2) 3_656 2_646 ?
N3 Sr1 Sr4 68.6(2) 2_646 2_646 ?
N9 Sr1 Sr4 46.3(3) 2_646 2_646 ?
N9 Sr1 Sr4 86.4(3) 3_656 2_646 ?
Mo3 Sr1 Sr4 57.15(6) 3_656 2_646 ?
O2 Sr1 Sr4 51.0(2) . 3_656 ?
O3 Sr1 Sr4 131.7(2) 3_657 3_656 ?
N3 Sr1 Sr4 68.6(2) 3_656 3_656 ?
N3 Sr1 Sr4 135.6(2) 2_646 3_656 ?
N9 Sr1 Sr4 86.4(3) 2_646 3_656 ?
N9 Sr1 Sr4 46.3(3) 3_656 3_656 ?
Mo3 Sr1 Sr4 57.15(6) 3_656 3_656 ?
Sr4 Sr1 Sr4 75.33(9) 2_646 3_656 ?
O2 Sr1 Sr8 131.1(3) . 3_656 ?
O3 Sr1 Sr8 45.6(2) 3_657 3_656 ?
N3 Sr1 Sr8 49.1(2) 3_656 3_656 ?
N3 Sr1 Sr8 103.5(2) 2_646 3_656 ?
N9 Sr1 Sr8 134.7(3) 2_646 3_656 ?
N9 Sr1 Sr8 100.7(3) 3_656 3_656 ?
Mo3 Sr1 Sr8 128.81(7) 3_656 3_656 ?
Sr4 Sr1 Sr8 172.05(5) 2_646 3_656 ?
Sr4 Sr1 Sr8 112.10(7) 3_656 3_656 ?
O2 Sr1 Sr8 131.1(3) . 2_646 ?
O3 Sr1 Sr8 45.6(2) 3_657 2_646 ?
N3 Sr1 Sr8 103.5(2) 3_656 2_646 ?
N3 Sr1 Sr8 49.1(2) 2_646 2_646 ?
N9 Sr1 Sr8 100.7(3) 2_646 2_646 ?
N9 Sr1 Sr8 134.7(3) 3_656 2_646 ?
Mo3 Sr1 Sr8 128.81(7) 3_656 2_646 ?
Sr4 Sr1 Sr8 112.10(7) 2_646 2_646 ?
Sr4 Sr1 Sr8 172.05(5) 3_656 2_646 ?
Sr8 Sr1 Sr8 60.34(8) 3_656 2_646 ?
O2 Sr1 Sr3 135.6(2) . 4_455 ?
O3 Sr1 Sr3 47.6(2) 3_657 4_455 ?
N3 Sr1 Sr3 136.2(2) 3_656 4_455 ?
N3 Sr1 Sr3 80.5(3) 2_646 4_455 ?
N9 Sr1 Sr3 44.5(3) 2_646 4_455 ?
N9 Sr1 Sr3 78.6(3) 3_656 4_455 ?
Mo3 Sr1 Sr3 65.84(8) 3_656 4_455 ?
Sr4 Sr1 Sr3 84.85(7) 2_646 4_455 ?
Sr4 Sr1 Sr3 121.60(9) 3_656 4_455 ?
Sr8 Sr1 Sr3 93.17(8) 3_656 4_455 ?
Sr8 Sr1 Sr3 63.29(8) 2_646 4_455 ?
O2 Sr2 N10 87.1(6) . . ?
O2 Sr2 N6 98.4(3) . 2_645 ?
N10 Sr2 N6 129.7(3) . 2_645 ?
O2 Sr2 N6 98.4(3) . 3_655 ?
N10 Sr2 N6 129.7(3) . 3_655 ?
N6 Sr2 N6 99.1(5) 2_645 3_655 ?
O2 Sr2 N8 175.1(5) . 1_554 ?
N10 Sr2 N8 88.0(6) . 1_554 ?
N6 Sr2 N8 84.8(3) 2_645 1_554 ?
N6 Sr2 N8 84.8(3) 3_655 1_554 ?
O2 Sr2 N5 80.2(3) . . ?
N10 Sr2 N5 71.1(2) . . ?
N6 Sr2 N5 159.2(3) 2_645 . ?
N6 Sr2 N5 60.9(3) 3_655 . ?
N8 Sr2 N5 98.2(3) 1_554 . ?
O2 Sr2 N5 80.2(3) . 4 ?
N10 Sr2 N5 71.1(2) . 4 ?
N6 Sr2 N5 60.9(3) 2_645 4 ?
N6 Sr2 N5 159.2(3) 3_655 4 ?
N8 Sr2 N5 98.2(3) 1_554 4 ?
N5 Sr2 N5 137.9(4) . 4 ?
O2 Sr2 Sr5 95.7(4) . 3_656 ?
N10 Sr2 Sr5 177.2(5) . 3_656 ?
N6 Sr2 Sr5 50.0(2) 2_645 3_656 ?
N6 Sr2 Sr5 50.0(2) 3_655 3_656 ?
N8 Sr2 Sr5 89.2(3) 1_554 3_656 ?
N5 Sr2 Sr5 109.4(2) . 3_656 ?
N5 Sr2 Sr5 109.4(2) 4 3_656 ?
O2 Sr2 Mo2 98.33(5) . 4 ?
N10 Sr2 Mo2 96.95(8) . 4 ?
N6 Sr2 Mo2 32.7(2) 2_645 4 ?
N6 Sr2 Mo2 130.9(2) 3_655 4 ?
N8 Sr2 Mo2 82.27(5) 1_554 4 ?
N5 Sr2 Mo2 168.0(2) . 4 ?
N5 Sr2 Mo2 31.05(19) 4 4 ?
Sr5 Sr2 Mo2 82.66(4) 3_656 4 ?
O2 Sr2 Mo2 98.33(5) . . ?
N10 Sr2 Mo2 96.95(8) . . ?
N6 Sr2 Mo2 130.9(2) 2_645 . ?
N6 Sr2 Mo2 32.7(2) 3_655 . ?
N8 Sr2 Mo2 82.27(5) 1_554 . ?
N5 Sr2 Mo2 31.05(19) . . ?
N5 Sr2 Mo2 168.0(2) 4 . ?
Sr5 Sr2 Mo2 82.66(4) 3_656 . ?
Mo2 Sr2 Mo2 158.76(7) 4 . ?
O2 Sr2 Sr10 47.7(3) . . ?
N10 Sr2 Sr10 52.1(4) . . ?
N6 Sr2 Sr10 144.5(2) 2_645 . ?
N6 Sr2 Sr10 96.6(2) 3_655 . ?
N8 Sr2 Sr10 128.4(3) 1_554 . ?
N5 Sr2 Sr10 43.4(2) . . ?
N5 Sr2 Sr10 97.5(2) 4 . ?
Sr5 Sr2 Sr10 130.16(7) 3_656 . ?
Mo2 Sr2 Sr10 127.91(5) 4 . ?
Mo2 Sr2 Sr10 73.30(5) . . ?
O2 Sr2 Sr10 47.7(3) . 4 ?
N10 Sr2 Sr10 52.1(4) . 4 ?
N6 Sr2 Sr10 96.6(2) 2_645 4 ?
N6 Sr2 Sr10 144.5(2) 3_655 4 ?
N8 Sr2 Sr10 128.4(3) 1_554 4 ?
N5 Sr2 Sr10 97.5(2) . 4 ?
N5 Sr2 Sr10 43.4(2) 4 4 ?
Sr5 Sr2 Sr10 130.16(7) 3_656 4 ?
Mo2 Sr2 Sr10 73.30(5) 4 4 ?
Mo2 Sr2 Sr10 127.91(5) . 4 ?
Sr10 Sr2 Sr10 54.62(8) . 4 ?
N9 Sr3 O1 85.8(4) 3_756 . ?
N9 Sr3 O3 95.3(4) 3_756 3_757 ?
O1 Sr3 O3 178.7(3) . 3_757 ?
N9 Sr3 N4 100.0(4) 3_756 . ?
O1 Sr3 N4 88.5(3) . . ?
O3 Sr3 N4 90.6(3) 3_757 . ?
N9 Sr3 N7 162.1(4) 3_756 . ?
O1 Sr3 N7 94.4(3) . . ?
O3 Sr3 N7 84.8(4) 3_757 . ?
N4 Sr3 N7 97.9(3) . . ?
N9 Sr3 N2 96.6(4) 3_756 . ?
O1 Sr3 N2 86.4(3) . . ?
O3 Sr3 N2 94.3(3) 3_757 . ?
N4 Sr3 N2 162.2(4) . . ?
N7 Sr3 N2 65.6(4) . . ?
N9 Sr3 Mo1 128.2(3) 3_756 . ?
O1 Sr3 Mo1 98.2(2) . . ?
O3 Sr3 Mo1 81.7(3) 3_757 . ?
N4 Sr3 Mo1 131.6(2) . . ?
N7 Sr3 Mo1 34.1(2) . . ?
N2 Sr3 Mo1 33.2(3) . . ?
N9 Sr3 Sr10 73.7(4) 3_756 . ?
O1 Sr3 Sr10 46.7(2) . . ?
O3 Sr3 Sr10 134.4(2) 3_757 . ?
N4 Sr3 Sr10 134.5(2) . . ?
N7 Sr3 Sr10 93.5(2) . . ?
N2 Sr3 Sr10 45.6(3) . . ?
Mo1 Sr3 Sr10 72.54(8) . . ?
N9 Sr3 Sr1 51.9(4) 3_756 1_655 ?
O1 Sr3 Sr1 136.0(2) . 1_655 ?
O3 Sr3 Sr1 44.8(3) 3_757 1_655 ?
N4 Sr3 Sr1 88.0(2) . 1_655 ?
N7 Sr3 Sr1 129.4(2) . 1_655 ?
N2 Sr3 Sr1 107.4(2) . 1_655 ?
Mo1 Sr3 Sr1 116.31(8) . 1_655 ?
Sr10 Sr3 Sr1 117.36(8) . 1_655 ?
N9 Sr3 Sr3 82.3(3) 3_756 4 ?
O1 Sr3 Sr3 133.9(2) . 4 ?
O3 Sr3 Sr3 47.2(2) 3_757 4 ?
N4 Sr3 Sr3 137.4(2) . 4 ?
N7 Sr3 Sr3 84.8(2) . 4 ?
N2 Sr3 Sr3 51.4(2) . 4 ?
Mo1 Sr3 Sr3 58.11(4) . 4 ?
Sr10 Sr3 Sr3 87.25(3) . 4 ?
Sr1 Sr3 Sr3 59.85(4) 1_655 4 ?
N9 Sr3 Sr6 125.4(4) 3_756 3_656 ?
O1 Sr3 Sr6 41.6(2) . 3_656 ?
O3 Sr3 Sr6 137.5(3) 3_757 3_656 ?
N4 Sr3 Sr6 93.3(2) . 3_656 ?
N7 Sr3 Sr6 52.8(2) . 3_656 ?
N2 Sr3 Sr6 71.7(2) . 3_656 ?
Mo1 Sr3 Sr6 64.48(7) . 3_656 ?
Sr10 Sr3 Sr6 60.11(7) . 3_656 ?
Sr1 Sr3 Sr6 177.25(5) 1_655 3_656 ?
Sr3 Sr3 Sr6 120.19(4) 4 3_656 ?
N9 Sr3 Mo2 70.9(3) 3_756 3_756 ?
O1 Sr3 Mo2 91.7(2) . 3_756 ?
O3 Sr3 Mo2 88.0(3) 3_757 3_756 ?
N4 Sr3 Mo2 29.5(2) . 3_756 ?
N7 Sr3 Mo2 126.8(2) . 3_756 ?
N2 Sr3 Mo2 167.5(3) . 3_756 ?
Mo1 Sr3 Mo2 158.87(5) . 3_756 ?
Sr10 Sr3 Mo2 126.53(7) . 3_756 ?
Sr1 Sr3 Mo2 65.95(8) 1_655 3_756 ?
Sr3 Sr3 Mo2 125.13(5) 4 3_756 ?
Sr6 Sr3 Mo2 114.37(8) 3_656 3_756 ?
N9 Sr4 O2 92.4(5) . 3_656 ?
N9 Sr4 N1 67.6(4) . . ?
O2 Sr4 N1 78.3(3) 3_656 . ?
N9 Sr4 N6 151.4(4) . 1_556 ?
O2 Sr4 N6 87.5(4) 3_656 1_556 ?
N1 Sr4 N6 84.4(4) . 1_556 ?
N9 Sr4 N5 73.3(4) . . ?
O2 Sr4 N5 123.0(4) 3_656 . ?
N1 Sr4 N5 136.3(4) . . ?
N6 Sr4 N5 129.5(4) 1_556 . ?
N9 Sr4 O1 87.2(4) . . ?
O2 Sr4 O1 161.1(3) 3_656 . ?
N1 Sr4 O1 84.1(3) . . ?
N6 Sr4 O1 83.8(3) 1_556 . ?
N5 Sr4 O1 75.0(3) . . ?
N9 Sr4 Mo3 33.5(3) . . ?
O2 Sr4 Mo3 82.1(3) 3_656 . ?
N1 Sr4 Mo3 34.3(3) . . ?
N6 Sr4 Mo3 118.7(2) 1_556 . ?
N5 Sr4 Mo3 105.6(3) . . ?
O1 Sr4 Mo3 87.3(2) . . ?
N9 Sr4 Mo2 173.0(3) . 3_656 ?
O2 Sr4 Mo2 93.0(3) 3_656 3_656 ?
N1 Sr4 Mo2 118.0(3) . 3_656 ?
N6 Sr4 Mo2 33.6(2) 1_556 3_656 ?
N5 Sr4 Mo2 99.9(3) . 3_656 ?
O1 Sr4 Mo2 89.1(2) . 3_656 ?
Mo3 Sr4 Mo2 152.27(6) . 3_656 ?
N9 Sr4 Sr1 53.3(3) . 3_656 ?
O2 Sr4 Sr1 43.2(3) 3_656 3_656 ?
N1 Sr4 Sr1 81.4(3) . 3_656 ?
N6 Sr4 Sr1 130.5(2) 1_556 3_656 ?
N5 Sr4 Sr1 90.9(2) . 3_656 ?
O1 Sr4 Sr1 140.5(2) . 3_656 ?
Mo3 Sr4 Sr1 60.80(8) . 3_656 ?
Mo2 Sr4 Sr1 130.02(8) 3_656 3_656 ?
N9 Sr4 Sr7 47.7(3) . . ?
O2 Sr4 Sr7 140.0(3) 3_656 . ?
N1 Sr4 Sr7 87.0(3) . . ?
N6 Sr4 Sr7 128.2(2) 1_556 . ?
N5 Sr4 Sr7 51.4(3) . . ?
O1 Sr4 Sr7 44.43(18) . . ?
Mo3 Sr4 Sr7 65.86(8) . . ?
Mo2 Sr4 Sr7 126.54(7) 3_656 . ?
Sr1 Sr4 Sr7 98.13(7) 3_656 . ?
N9 Sr4 Sr2 127.7(3) . 3_656 ?
O2 Sr4 Sr2 40.7(3) 3_656 3_656 ?
N1 Sr4 Sr2 78.6(3) . 3_656 ?
N6 Sr4 Sr2 46.8(2) 1_556 3_656 ?
N5 Sr4 Sr2 143.5(3) . 3_656 ?
O1 Sr4 Sr2 128.65(18) . 3_656 ?
Mo3 Sr4 Sr2 103.04(9) . 3_656 ?
Mo2 Sr4 Sr2 59.07(7) 3_656 3_656 ?
Sr1 Sr4 Sr2 83.87(8) 3_656 3_656 ?
Sr7 Sr4 Sr2 165.08(5) . 3_656 ?
N9 Sr4 Sr10 102.6(3) . . ?
O2 Sr4 Sr10 152.2(2) 3_656 . ?
N1 Sr4 Sr10 129.0(2) . . ?
N6 Sr4 Sr10 90.1(2) 1_556 . ?
N5 Sr4 Sr10 43.5(2) . . ?
O1 Sr4 Sr10 44.94(18) . . ?
Mo3 Sr4 Sr10 122.75(7) . . ?
Mo2 Sr4 Sr10 70.69(5) 3_656 . ?
Sr1 Sr4 Sr10 134.40(5) 3_656 . ?
Sr7 Sr4 Sr10 57.86(4) . . ?
Sr2 Sr4 Sr10 129.76(6) 3_656 . ?
N1 Sr5 O3 176.4(5) . . ?
N1 Sr5 N7 90.3(4) . 2_757 ?
O3 Sr5 N7 86.9(3) . 2_757 ?
N1 Sr5 N7 90.3(4) . 3_757 ?
O3 Sr5 N7 86.9(3) . 3_757 ?
N7 Sr5 N7 73.2(5) 2_757 3_757 ?
N1 Sr5 N6 92.1(3) . 1_556 ?
O3 Sr5 N6 90.2(3) . 1_556 ?
N7 Sr5 N6 166.4(3) 2_757 1_556 ?
N7 Sr5 N6 93.4(3) 3_757 1_556 ?
N1 Sr5 N6 92.1(3) . 4_566 ?
O3 Sr5 N6 90.2(3) . 4_566 ?
N7 Sr5 N6 93.4(3) 2_757 4_566 ?
N7 Sr5 N6 166.4(3) 3_757 4_566 ?
N6 Sr5 N6 99.9(5) 1_556 4_566 ?
N1 Sr5 Mo1 90.0(3) . 3_757 ?
O3 Sr5 Mo1 86.4(3) . 3_757 ?
N7 Sr5 Mo1 36.6(2) 2_757 3_757 ?
N7 Sr5 Mo1 36.6(2) 3_757 3_757 ?
N6 Sr5 Mo1 130.0(2) 1_556 3_757 ?
N6 Sr5 Mo1 130.0(2) 4_566 3_757 ?
N1 Sr5 Sr2 86.0(3) . 3_656 ?
O3 Sr5 Sr2 97.6(3) . 3_656 ?
N7 Sr5 Sr2 143.2(2) 2_757 3_656 ?
N7 Sr5 Sr2 143.2(2) 3_757 3_656 ?
N6 Sr5 Sr2 50.3(2) 1_556 3_656 ?
N6 Sr5 Sr2 50.3(2) 4_566 3_656 ?
Mo1 Sr5 Sr2 175.98(7) 3_757 3_656 ?
N1 Sr5 Sr8 138.5(2) . 1_556 ?
O3 Sr5 Sr8 44.0(2) . 1_556 ?
N7 Sr5 Sr8 130.3(2) 2_757 1_556 ?
N7 Sr5 Sr8 93.7(3) 3_757 1_556 ?
N6 Sr5 Sr8 46.5(2) 1_556 1_556 ?
N6 Sr5 Sr8 93.3(3) 4_566 1_556 ?
Mo1 Sr5 Sr8 116.59(8) 3_757 1_556 ?
Sr2 Sr5 Sr8 66.80(8) 3_656 1_556 ?
N1 Sr5 Sr8 138.5(2) . 4_566 ?
O3 Sr5 Sr8 44.0(2) . 4_566 ?
N7 Sr5 Sr8 93.7(3) 2_757 4_566 ?
N7 Sr5 Sr8 130.3(2) 3_757 4_566 ?
N6 Sr5 Sr8 93.3(2) 1_556 4_566 ?
N6 Sr5 Sr8 46.5(2) 4_566 4_566 ?
Mo1 Sr5 Sr8 116.59(8) 3_757 4_566 ?
Sr2 Sr5 Sr8 66.80(8) 3_656 4_566 ?
Sr8 Sr5 Sr8 58.38(8) 1_556 4_566 ?
N1 Sr5 Sr6 90.17(5) . 2_656 ?
O3 Sr5 Sr6 89.49(5) . 2_656 ?
N7 Sr5 Sr6 47.9(2) 2_757 2_656 ?
N7 Sr5 Sr6 121.1(2) 3_757 2_656 ?
N6 Sr5 Sr6 145.4(2) 1_556 2_656 ?
N6 Sr5 Sr6 45.6(2) 4_566 2_656 ?
Mo1 Sr5 Sr6 84.46(3) 3_757 2_656 ?
Sr2 Sr5 Sr6 95.54(3) 3_656 2_656 ?
Sr8 Sr5 Sr6 121.77(6) 1_556 2_656 ?
Sr8 Sr5 Sr6 63.61(5) 4_566 2_656 ?
N1 Sr5 Sr6 90.17(5) . 3_656 ?
O3 Sr5 Sr6 89.49(4) . 3_656 ?
N7 Sr5 Sr6 121.1(2) 2_757 3_656 ?
N7 Sr5 Sr6 47.9(2) 3_757 3_656 ?
N6 Sr5 Sr6 45.6(2) 1_556 3_656 ?
N6 Sr5 Sr6 145.4(2) 4_566 3_656 ?
Mo1 Sr5 Sr6 84.46(3) 3_757 3_656 ?
Sr2 Sr5 Sr6 95.54(3) 3_656 3_656 ?
Sr8 Sr5 Sr6 63.61(5) 1_556 3_656 ?
Sr8 Sr5 Sr6 121.77(6) 4_566 3_656 ?
Sr6 Sr5 Sr6 168.92(7) 2_656 3_656 ?
O1 Sr6 N6 95.8(3) 3_656 3_655 ?
O1 Sr6 N3 87.3(3) 3_656 . ?
N6 Sr6 N3 66.8(3) 3_655 . ?
O1 Sr6 N7 87.8(3) 3_656 1_454 ?
N6 Sr6 N7 89.8(3) 3_655 1_454 ?
N3 Sr6 N7 155.5(3) . 1_454 ?
O1 Sr6 N4 176.1(3) 3_656 1_454 ?
N6 Sr6 N4 87.9(3) 3_655 1_454 ?
N3 Sr6 N4 95.2(3) . 1_454 ?
N7 Sr6 N4 91.2(3) 1_454 1_454 ?
O1 Sr6 N7 91.5(3) 3_656 3_656 ?
N6 Sr6 N7 170.7(3) 3_655 3_656 ?
N3 Sr6 N7 108.0(3) . 3_656 ?
N7 Sr6 N7 96.2(3) 1_454 3_656 ?
N4 Sr6 N7 84.9(3) 1_454 3_656 ?
O1 Sr6 Mo2 98.6(2) 3_656 . ?
N6 Sr6 Mo2 34.4(2) 3_655 . ?
N3 Sr6 Mo2 33.7(2) . . ?
N7 Sr6 Mo2 124.1(2) 1_454 . ?
N4 Sr6 Mo2 85.0(2) 1_454 . ?
N7 Sr6 Mo2 138.6(2) 3_656 . ?
O1 Sr6 Sr8 132.7(2) 3_656 . ?
N6 Sr6 Sr8 84.5(3) 3_655 . ?
N3 Sr6 Sr8 49.4(2) . . ?
N7 Sr6 Sr8 139.5(2) 1_454 . ?
N4 Sr6 Sr8 48.6(2) 1_454 . ?
N7 Sr6 Sr8 86.4(2) 3_656 . ?
Mo2 Sr6 Sr8 57.54(7) . . ?
O1 Sr6 Sr10 45.9(2) 3_656 3_656 ?
N6 Sr6 Sr10 93.3(2) 3_655 3_656 ?
N3 Sr6 Sr10 46.0(2) . 3_656 ?
N7 Sr6 Sr10 133.6(2) 1_454 3_656 ?
N4 Sr6 Sr10 135.1(2) 1_454 3_656 ?
N7 Sr6 Sr10 87.7(2) 3_656 3_656 ?
Mo2 Sr6 Sr10 72.02(7) . 3_656 ?
Sr8 Sr6 Sr10 86.88(7) . 3_656 ?
O1 Sr6 Sr3 45.5(2) 3_656 3_656 ?
N6 Sr6 Sr3 141.0(2) 3_655 3_656 ?
N3 Sr6 Sr3 101.4(3) . 3_656 ?
N7 Sr6 Sr3 92.1(2) 1_454 3_656 ?
N4 Sr6 Sr3 130.9(2) 1_454 3_656 ?
N7 Sr6 Sr3 46.1(2) 3_656 3_656 ?
Mo2 Sr6 Sr3 130.59(7) . 3_656 ?
Sr8 Sr6 Sr3 116.92(8) . 3_656 ?
Sr10 Sr6 Sr3 58.59(7) 3_656 3_656 ?
O1 Sr6 Sr9 42.8(2) 3_656 3_656 ?
N6 Sr6 Sr9 94.9(3) 3_655 3_656 ?
N3 Sr6 Sr9 126.3(2) . 3_656 ?
N7 Sr6 Sr9 44.9(2) 1_454 3_656 ?
N4 Sr6 Sr9 135.9(2) 1_454 3_656 ?
N7 Sr6 Sr9 94.4(2) 3_656 3_656 ?
Mo2 Sr6 Sr9 120.06(8) . 3_656 ?
Sr8 Sr6 Sr9 175.49(4) . 3_656 ?
Sr10 Sr6 Sr9 88.70(7) 3_656 3_656 ?
Sr3 Sr6 Sr9 61.16(7) 3_656 3_656 ?
O1 Sr6 Sr3 133.2(2) 3_656 1_454 ?
N6 Sr6 Sr3 90.9(2) 3_655 1_454 ?
N3 Sr6 Sr3 136.8(2) . 1_454 ?
N7 Sr6 Sr3 45.9(2) 1_454 1_454 ?
N4 Sr6 Sr3 45.5(2) 1_454 1_454 ?
N7 Sr6 Sr3 88.2(2) 3_656 1_454 ?
Mo2 Sr6 Sr3 111.88(7) . 1_454 ?
Sr8 Sr6 Sr3 93.99(7) . 1_454 ?
Sr10 Sr6 Sr3 175.81(5) 3_656 1_454 ?
Sr3 Sr6 Sr3 117.53(7) 3_656 1_454 ?
Sr9 Sr6 Sr3 90.48(7) 3_656 1_454 ?
O1 Sr7 O1 180.000(1) 3_756 . ?
O1 Sr7 N9 93.9(4) 3_756 3_756 ?
O1 Sr7 N9 86.1(4) . 3_756 ?
O1 Sr7 N9 86.1(4) 3_756 . ?
O1 Sr7 N9 93.9(4) . . ?
N9 Sr7 N9 180.000(1) 3_756 . ?
O1 Sr7 N5 80.6(3) 3_756 3_756 ?
O1 Sr7 N5 99.4(3) . 3_756 ?
N9 Sr7 N5 72.2(4) 3_756 3_756 ?
N9 Sr7 N5 107.8(4) . 3_756 ?
O1 Sr7 N5 99.4(3) 3_756 . ?
O1 Sr7 N5 80.6(3) . . ?
N9 Sr7 N5 107.8(4) 3_756 . ?
N9 Sr7 N5 72.2(4) . . ?
N5 Sr7 N5 180.0 3_756 . ?
O1 Sr7 Sr9 132.7(2) 3_756 . ?
O1 Sr7 Sr9 47.3(2) . . ?
N9 Sr7 Sr9 99.8(3) 3_756 . ?
N9 Sr7 Sr9 80.2(3) . . ?
N5 Sr7 Sr9 61.6(3) 3_756 . ?
N5 Sr7 Sr9 118.4(3) . . ?
O1 Sr7 Sr9 47.3(2) 3_756 3_756 ?
O1 Sr7 Sr9 132.7(2) . 3_756 ?
N9 Sr7 Sr9 80.2(3) 3_756 3_756 ?
N9 Sr7 Sr9 99.8(3) . 3_756 ?
N5 Sr7 Sr9 118.4(3) 3_756 3_756 ?
N5 Sr7 Sr9 61.6(3) . 3_756 ?
Sr9 Sr7 Sr9 180.0 . 3_756 ?
O1 Sr7 Sr10 48.1(2) 3_756 3_756 ?
O1 Sr7 Sr10 131.9(2) . 3_756 ?
N9 Sr7 Sr10 105.9(3) 3_756 3_756 ?
N9 Sr7 Sr10 74.1(3) . 3_756 ?
N5 Sr7 Sr10 45.7(2) 3_756 3_756 ?
N5 Sr7 Sr10 134.3(2) . 3_756 ?
Sr9 Sr7 Sr10 84.57(7) . 3_756 ?
Sr9 Sr7 Sr10 95.43(7) 3_756 3_756 ?
O1 Sr7 Sr10 131.9(2) 3_756 . ?
O1 Sr7 Sr10 48.1(2) . . ?
N9 Sr7 Sr10 74.1(3) 3_756 . ?
N9 Sr7 Sr10 105.9(3) . . ?
N5 Sr7 Sr10 134.3(2) 3_756 . ?
N5 Sr7 Sr10 45.7(2) . . ?
Sr9 Sr7 Sr10 95.43(7) . . ?
Sr9 Sr7 Sr10 84.57(7) 3_756 . ?
Sr10 Sr7 Sr10 180.0 3_756 . ?
O1 Sr7 Sr4 53.2(2) 3_756 3_756 ?
O1 Sr7 Sr4 126.8(2) . 3_756 ?
N9 Sr7 Sr4 46.2(3) 3_756 3_756 ?
N9 Sr7 Sr4 133.8(3) . 3_756 ?
N5 Sr7 Sr4 51.0(3) 3_756 3_756 ?
N5 Sr7 Sr4 129.0(3) . 3_756 ?
Sr9 Sr7 Sr4 109.97(7) . 3_756 ?
Sr9 Sr7 Sr4 70.03(7) 3_756 3_756 ?
Sr10 Sr7 Sr4 62.78(7) 3_756 3_756 ?
Sr10 Sr7 Sr4 117.22(7) . 3_756 ?
O1 Sr7 Sr4 126.8(2) 3_756 . ?
O1 Sr7 Sr4 53.2(2) . . ?
N9 Sr7 Sr4 133.8(3) 3_756 . ?
N9 Sr7 Sr4 46.2(3) . . ?
N5 Sr7 Sr4 129.0(3) 3_756 . ?
N5 Sr7 Sr4 51.0(3) . . ?
Sr9 Sr7 Sr4 70.03(7) . . ?
Sr9 Sr7 Sr4 109.97(7) 3_756 . ?
Sr10 Sr7 Sr4 117.22(7) 3_756 . ?
Sr10 Sr7 Sr4 62.78(7) . . ?
Sr4 Sr7 Sr4 180.0 3_756 . ?
O3 Sr8 N6 93.2(4) 1_554 . ?
O3 Sr8 N4 164.1(4) 1_554 1_454 ?
N6 Sr8 N4 70.9(4) . 1_454 ?
O3 Sr8 N8 93.8(3) 1_554 3_656 ?
N6 Sr8 N8 98.4(4) . 3_656 ?
N4 Sr8 N8 88.5(3) 1_454 3_656 ?
O3 Sr8 N3 93.3(4) 1_554 . ?
N6 Sr8 N3 157.9(3) . . ?
N4 Sr8 N3 101.6(3) 1_454 . ?
N8 Sr8 N3 102.2(4) 3_656 . ?
O3 Sr8 N4 90.8(3) 1_554 3_756 ?
N6 Sr8 N4 90.3(3) . 3_756 ?
N4 Sr8 N4 89.5(3) 1_454 3_756 ?
N8 Sr8 N4 169.9(4) 3_656 3_756 ?
N3 Sr8 N4 68.4(3) . 3_756 ?
O3 Sr8 Mo2 128.8(3) 1_554 3_655 ?
N6 Sr8 Mo2 35.7(2) . 3_655 ?
N4 Sr8 Mo2 35.3(2) 1_454 3_655 ?
N8 Sr8 Mo2 96.0(3) 3_656 3_655 ?
N3 Sr8 Mo2 132.7(3) . 3_655 ?
N4 Sr8 Mo2 88.1(2) 3_756 3_655 ?
O3 Sr8 Mo2 99.5(3) 1_554 . ?
N6 Sr8 Mo2 123.3(2) . . ?
N4 Sr8 Mo2 89.8(2) 1_454 . ?
N8 Sr8 Mo2 135.0(4) 3_656 . ?
N3 Sr8 Mo2 34.6(3) . . ?
N4 Sr8 Mo2 35.0(2) 3_756 . ?
Mo2 Sr8 Mo2 107.93(8) 3_655 . ?
O3 Sr8 Sr6 142.3(3) 1_554 . ?
N6 Sr8 Sr6 124.4(2) . . ?
N4 Sr8 Sr6 53.6(2) 1_454 . ?
N8 Sr8 Sr6 83.9(3) 3_656 . ?
N3 Sr8 Sr6 51.1(3) . . ?
N4 Sr8 Sr6 86.9(2) 3_756 . ?
Mo2 Sr8 Sr6 88.73(7) 3_655 . ?
Mo2 Sr8 Sr6 59.85(7) . . ?
O3 Sr8 Sr1 46.2(3) 1_554 3_656 ?
N6 Sr8 Sr1 139.2(3) . 3_656 ?
N4 Sr8 Sr1 149.7(2) 1_454 3_656 ?
N8 Sr8 Sr1 89.0(3) 3_656 3_656 ?
N3 Sr8 Sr1 49.7(2) . 3_656 ?
N4 Sr8 Sr1 87.7(2) 3_756 3_656 ?
Mo2 Sr8 Sr1 173.42(6) 3_655 3_656 ?
Mo2 Sr8 Sr1 71.07(8) . 3_656 ?
Sr6 Sr8 Sr1 96.14(8) . 3_656 ?
O3 Sr8 Sr8 45.4(2) 1_554 4_565 ?
N6 Sr8 Sr8 96.0(2) . 4_565 ?
N4 Sr8 Sr8 133.8(2) 1_454 4_565 ?
N8 Sr8 Sr8 48.6(3) 3_656 4_565 ?
N3 Sr8 Sr8 103.6(2) . 4_565 ?
N4 Sr8 Sr8 135.9(2) 3_756 4_565 ?
Mo2 Sr8 Sr8 120.84(4) 3_655 4_565 ?
Mo2 Sr8 Sr8 130.89(5) . 4_565 ?
Sr6 Sr8 Sr8 122.88(5) . 4_565 ?
Sr1 Sr8 Sr8 59.83(4) 3_656 4_565 ?
O3 Sr8 Sr5 46.1(3) 1_554 1_554 ?
N6 Sr8 Sr5 47.3(2) . 1_554 ?
N4 Sr8 Sr5 118.1(2) 1_454 1_554 ?
N8 Sr8 Sr5 95.0(3) 3_656 1_554 ?
N3 Sr8 Sr5 137.1(3) . 1_554 ?
N4 Sr8 Sr5 94.7(2) 3_756 1_554 ?
Mo2 Sr8 Sr5 83.00(7) 3_655 1_554 ?
Mo2 Sr8 Sr5 124.74(8) . 1_554 ?
Sr6 Sr8 Sr5 171.50(5) . 1_554 ?
Sr1 Sr8 Sr5 92.26(8) 3_656 1_554 ?
Sr8 Sr8 Sr5 60.81(4) 4_565 1_554 ?
O1 Sr9 N7 89.5(3) . 3_757 ?
O1 Sr9 N4 89.5(3) . . ?
N7 Sr9 N4 95.1(3) 3_757 . ?
O1 Sr9 N8 156.7(4) . 3_757 ?
N7 Sr9 N8 68.4(4) 3_757 3_757 ?
N4 Sr9 N8 85.5(3) . 3_757 ?
O1 Sr9 N1 89.4(3) . . ?
N7 Sr9 N1 84.4(4) 3_757 . ?
N4 Sr9 N1 178.7(3) . . ?
N8 Sr9 N1 95.4(3) 3_757 . ?
O1 Sr9 N10 115.9(4) . 3_756 ?
N7 Sr9 N10 135.6(4) 3_757 3_756 ?
N4 Sr9 N10 119.3(4) . 3_756 ?
N8 Sr9 N10 86.2(4) 3_757 3_756 ?
N1 Sr9 N10 61.8(4) . 3_756 ?
O1 Sr9 N5 89.0(3) . 3_756 ?
N7 Sr9 N5 156.7(3) 3_757 3_756 ?
N4 Sr9 N5 61.7(3) . 3_756 ?
N8 Sr9 N5 108.3(4) 3_757 3_756 ?
N1 Sr9 N5 118.8(4) . 3_756 ?
N10 Sr9 N5 64.6(4) 3_756 3_756 ?
O1 Sr9 Mo1 124.4(2) . 3_757 ?
N7 Sr9 Mo1 35.1(2) 3_757 3_757 ?
N4 Sr9 Mo1 97.2(2) . 3_757 ?
N8 Sr9 Mo1 34.5(4) 3_757 3_757 ?
N1 Sr9 Mo1 83.0(3) . 3_757 ?
N10 Sr9 Mo1 108.2(3) 3_756 3_757 ?
N5 Sr9 Mo1 141.7(2) 3_756 3_757 ?
O1 Sr9 Mo3 92.3(2) . . ?
N7 Sr9 Mo3 118.1(2) 3_757 . ?
N4 Sr9 Mo3 146.7(2) . . ?
N8 Sr9 Mo3 104.3(2) 3_757 . ?
N1 Sr9 Mo3 33.9(3) . . ?
N10 Sr9 Mo3 33.1(4) 3_756 . ?
N5 Sr9 Mo3 85.1(2) 3_756 . ?
Mo1 Sr9 Mo3 108.89(8) 3_757 . ?
O1 Sr9 Sr7 46.8(2) . . ?
N7 Sr9 Sr7 135.8(2) 3_757 . ?
N4 Sr9 Sr7 91.2(2) . . ?
N8 Sr9 Sr7 155.8(4) 3_757 . ?
N1 Sr9 Sr7 88.4(2) . . ?
N10 Sr9 Sr7 74.6(3) 3_756 . ?
N5 Sr9 Sr7 50.2(2) 3_756 . ?
Mo1 Sr9 Sr7 168.04(5) 3_757 . ?
Mo3 Sr9 Sr7 66.82(7) . . ?
O1 Sr9 Mo2 98.3(2) . 3_756 ?
N7 Sr9 Mo2 126.5(2) 3_757 3_756 ?
N4 Sr9 Mo2 32.8(2) . 3_756 ?
N8 Sr9 Mo2 89.7(4) 3_757 3_756 ?
N1 Sr9 Mo2 148.0(3) . 3_756 ?
N10 Sr9 Mo2 87.2(3) 3_756 3_756 ?
N5 Sr9 Mo2 31.2(2) 3_756 3_756 ?
Mo1 Sr9 Mo2 116.37(8) 3_757 3_756 ?
Mo3 Sr9 Mo2 114.35(8) . 3_756 ?
Sr7 Sr9 Mo2 75.06(7) . 3_756 ?
O1 Sr9 Sr2 143.0(2) . 3_756 ?
N7 Sr9 Sr2 127.4(2) 3_757 3_756 ?
N4 Sr9 Sr2 84.5(2) . 3_756 ?
N8 Sr9 Sr2 59.1(4) 3_757 3_756 ?
N1 Sr9 Sr2 96.7(3) . 3_756 ?
N10 Sr9 Sr2 41.5(4) 3_756 3_756 ?
N5 Sr9 Sr2 56.1(2) 3_756 3_756 ?
Mo1 Sr9 Sr2 92.58(7) 3_757 3_756 ?
Mo3 Sr9 Sr2 74.24(9) . 3_756 ?
Sr7 Sr9 Sr2 96.73(7) . 3_756 ?
Mo2 Sr9 Sr2 59.32(8) 3_756 3_756 ?
N5 Sr10 N2 163.2(5) . . ?
N5 Sr10 O1 84.9(3) . . ?
N2 Sr10 O1 93.5(3) . . ?
N5 Sr10 N3 108.5(4) . 3_656 ?
N2 Sr10 N3 88.1(4) . 3_656 ?
O1 Sr10 N3 86.9(3) . 3_656 ?
N5 Sr10 O2 90.8(4) . . ?
N2 Sr10 O2 94.0(4) . . ?
O1 Sr10 O2 167.3(3) . . ?
N3 Sr10 O2 83.2(4) 3_656 . ?
N5 Sr10 N10 77.4(4) . . ?
N2 Sr10 N10 88.4(4) . . ?
O1 Sr10 N10 116.0(4) . . ?
N3 Sr10 N10 157.0(4) 3_656 . ?
O2 Sr10 N10 74.5(5) . . ?
N5 Sr10 Sr10 123.4(3) . 4 ?
N2 Sr10 Sr10 50.8(2) . 4 ?
O1 Sr10 Sr10 139.74(19) . 4 ?
N3 Sr10 Sr10 106.9(3) 3_656 4 ?
O2 Sr10 Sr10 51.7(2) . 4 ?
N10 Sr10 Sr10 54.6(3) . 4 ?
N5 Sr10 Sr7 53.4(3) . . ?
N2 Sr10 Sr7 114.7(4) . . ?
O1 Sr10 Sr7 45.7(2) . . ?
N3 Sr10 Sr7 125.7(3) 3_656 . ?
O2 Sr10 Sr7 137.8(3) . . ?
N10 Sr10 Sr7 76.1(3) . . ?
Sr10 Sr10 Sr7 126.02(4) 4 . ?
N5 Sr10 Sr2 61.6(3) . . ?
N2 Sr10 Sr2 113.1(2) . . ?
O1 Sr10 Sr2 141.6(2) . . ?
N3 Sr10 Sr2 119.8(3) 3_656 . ?
O2 Sr10 Sr2 42.0(3) . . ?
N10 Sr10 Sr2 42.5(4) . . ?
Sr10 Sr10 Sr2 62.69(4) 4 . ?
Sr7 Sr10 Sr2 96.55(7) . . ?
N5 Sr10 Sr3 116.7(3) . . ?
N2 Sr10 Sr3 53.2(3) . . ?
O1 Sr10 Sr3 47.05(19) . . ?
N3 Sr10 Sr3 106.8(3) 3_656 . ?
O2 Sr10 Sr3 144.1(2) . . ?
N10 Sr10 Sr3 89.0(4) . . ?
Sr10 Sr10 Sr3 92.75(3) 4 . ?
Sr7 Sr10 Sr3 63.37(7) . . ?
Sr2 Sr10 Sr3 131.47(7) . . ?
N5 Sr10 Sr6 112.8(3) . 3_656 ?
N2 Sr10 Sr6 75.6(2) . 3_656 ?
O1 Sr10 Sr6 42.3(2) . 3_656 ?
N3 Sr10 Sr6 49.1(3) 3_656 3_656 ?
O2 Sr10 Sr6 130.7(3) . 3_656 ?
N10 Sr10 Sr6 150.2(4) . 3_656 ?
Sr10 Sr10 Sr6 123.79(4) 4 3_656 ?
Sr7 Sr10 Sr6 87.88(7) . 3_656 ?
Sr2 Sr10 Sr6 167.04(6) . 3_656 ?
Sr3 Sr10 Sr6 61.30(6) . 3_656 ?
N5 Sr10 Sr4 50.2(3) . . ?
N2 Sr10 Sr4 138.2(2) . . ?
O1 Sr10 Sr4 51.1(2) . . ?
N3 Sr10 Sr4 70.8(3) 3_656 . ?
O2 Sr10 Sr4 117.6(2) . . ?
N10 Sr10 Sr4 124.4(3) . . ?
Sr10 Sr10 Sr4 169.20(3) 4 . ?
Sr7 Sr10 Sr4 59.36(6) . . ?
Sr2 Sr10 Sr4 108.76(6) . . ?
Sr3 Sr10 Sr4 98.01(4) . . ?
Sr6 Sr10 Sr4 63.20(5) 3_656 . ?
Mo3 N1 Sr5 177.9(8) . . ?
Mo3 N1 Sr4 88.4(4) . . ?
Sr5 N1 Sr4 92.9(4) . . ?
Mo3 N1 Sr4 88.4(4) . 4_565 ?
Sr5 N1 Sr4 92.9(4) . 4_565 ?
Sr4 N1 Sr4 99.6(5) . 4_565 ?
Mo3 N1 Sr9 88.1(5) . 4_565 ?
Sr5 N1 Sr9 90.3(4) . 4_565 ?
Sr4 N1 Sr9 169.5(5) . 4_565 ?
Sr4 N1 Sr9 90.20(10) 4_565 4_565 ?
Mo3 N1 Sr9 88.1(5) . . ?
Sr5 N1 Sr9 90.3(4) . . ?
Sr4 N1 Sr9 90.20(10) . . ?
Sr4 N1 Sr9 169.5(5) 4_565 . ?
Sr9 N1 Sr9 79.8(4) 4_565 . ?
Mo1 N2 Sr10 135.9(4) . 4 ?
Mo1 N2 Sr10 135.9(4) . . ?
Sr10 N2 Sr10 78.4(4) 4 . ?
Mo1 N2 Sr3 88.9(5) . . ?
Sr10 N2 Sr3 129.4(6) 4 . ?
Sr10 N2 Sr3 81.2(3) . . ?
Mo1 N2 Sr3 88.9(5) . 4 ?
Sr10 N2 Sr3 81.2(3) 4 4 ?
Sr10 N2 Sr3 129.4(6) . 4 ?
Sr3 N2 Sr3 77.2(5) . 4 ?
Mo2 N3 Sr10 132.6(5) . 3_656 ?
Mo2 N3 Sr8 91.0(4) . . ?
Sr10 N3 Sr8 134.2(5) 3_656 . ?
Mo2 N3 Sr1 118.4(5) . 3_656 ?
Sr10 N3 Sr1 87.3(3) 3_656 3_656 ?
Sr8 N3 Sr1 81.2(3) . 3_656 ?
Mo2 N3 Sr6 92.0(4) . . ?
Sr10 N3 Sr6 84.9(4) 3_656 . ?
Sr8 N3 Sr6 79.5(3) . . ?
Sr1 N3 Sr6 144.1(4) 3_656 . ?
Mo2 N4 Sr3 106.7(4) 3_756 . ?
Mo2 N4 Sr8 90.5(4) 3_756 1_656 ?
Sr3 N4 Sr8 162.4(5) . 1_656 ?
Mo2 N4 Sr9 96.6(4) 3_756 . ?
Sr3 N4 Sr9 88.6(3) . . ?
Sr8 N4 Sr9 93.6(3) 1_656 . ?
Mo2 N4 Sr8 87.5(4) 3_756 3_756 ?
Sr3 N4 Sr8 86.2(3) . 3_756 ?
Sr8 N4 Sr8 90.5(3) 1_656 3_756 ?
Sr9 N4 Sr8 174.2(4) . 3_756 ?
Mo2 N4 Sr6 166.9(5) 3_756 1_656 ?
Sr3 N4 Sr6 84.6(3) . 1_656 ?
Sr8 N4 Sr6 77.9(3) 1_656 1_656 ?
Sr9 N4 Sr6 90.1(3) . 1_656 ?
Sr8 N4 Sr6 86.8(3) 3_756 1_656 ?
Mo2 N5 Sr10 150.5(7) . . ?
Mo2 N5 Sr4 105.9(5) . . ?
Sr10 N5 Sr4 86.2(4) . . ?
Mo2 N5 Sr7 127.6(7) . . ?
Sr10 N5 Sr7 80.9(3) . . ?
Sr4 N5 Sr7 77.6(3) . . ?
Mo2 N5 Sr2 82.5(4) . . ?
Sr10 N5 Sr2 74.9(3) . . ?
Sr4 N5 Sr2 151.0(5) . . ?
Sr7 N5 Sr2 119.7(4) . . ?
Mo2 N5 Sr9 81.3(5) . 3_756 ?
Sr10 N5 Sr9 106.7(4) . 3_756 ?
Sr4 N5 Sr9 140.4(5) . 3_756 ?
Sr7 N5 Sr9 68.2(3) . 3_756 ?
Sr2 N5 Sr9 67.5(3) . 3_756 ?
Mo2 N6 Sr8 91.1(4) 3_655 . ?
Mo2 N6 Sr5 176.4(6) 3_655 1_554 ?
Sr8 N6 Sr5 86.2(3) . 1_554 ?
Mo2 N6 Sr6 93.6(4) 3_655 3_655 ?
Sr8 N6 Sr6 94.1(3) . 3_655 ?
Sr5 N6 Sr6 89.0(3) 1_554 3_655 ?
Mo2 N6 Sr2 98.1(4) 3_655 3_655 ?
Sr8 N6 Sr2 93.9(3) . 3_655 ?
Sr5 N6 Sr2 79.7(3) 1_554 3_655 ?
Sr6 N6 Sr2 165.7(5) 3_655 3_655 ?
Mo2 N6 Sr4 92.0(4) 3_655 1_554 ?
Sr8 N6 Sr4 176.0(4) . 1_554 ?
Sr5 N6 Sr4 90.6(3) 1_554 1_554 ?
Sr6 N6 Sr4 88.3(3) 3_655 1_554 ?
Sr2 N6 Sr4 83.1(3) 3_655 1_554 ?
Mo1 N7 Sr9 93.4(5) . 3_757 ?
Mo1 N7 Sr5 88.9(4) . 3_757 ?
Sr9 N7 Sr5 94.8(3) 3_757 3_757 ?
Mo1 N7 Sr3 94.5(4) . . ?
Sr9 N7 Sr3 168.7(5) 3_757 . ?
Sr5 N7 Sr3 93.4(4) 3_757 . ?
Mo1 N7 Sr6 176.6(5) . 1_656 ?
Sr9 N7 Sr6 86.6(3) 3_757 1_656 ?
Sr5 N7 Sr6 87.7(3) 3_757 1_656 ?
Sr3 N7 Sr6 86.0(3) . 1_656 ?
Mo1 N7 Sr6 99.6(4) . 3_656 ?
Sr9 N7 Sr6 89.6(3) 3_757 3_656 ?
Sr5 N7 Sr6 170.2(5) 3_757 3_656 ?
Sr3 N7 Sr6 81.1(3) . 3_656 ?
Sr6 N7 Sr6 83.8(3) 1_656 3_656 ?
Mo1 N8 Sr8 115.4(5) . 2_646 ?
Mo1 N8 Sr8 115.4(5) . 3_656 ?
Sr8 N8 Sr8 82.9(5) 2_646 3_656 ?
Mo1 N8 Sr9 89.1(6) . 3_757 ?
Sr8 N8 Sr9 154.9(7) 2_646 3_757 ?
Sr8 N8 Sr9 91.86(18) 3_656 3_757 ?
Mo1 N8 Sr9 89.1(6) . 2_747 ?
Sr8 N8 Sr9 91.86(18) 2_646 2_747 ?
Sr8 N8 Sr9 154.9(7) 3_656 2_747 ?
Sr9 N8 Sr9 82.6(4) 3_757 2_747 ?
Mo1 N8 Sr2 156.3(8) . 1_556 ?
Sr8 N8 Sr2 81.7(4) 2_646 1_556 ?
Sr8 N8 Sr2 81.7(4) 3_656 1_556 ?
Sr9 N8 Sr2 73.3(3) 3_757 1_556 ?
Sr9 N8 Sr2 73.3(3) 2_747 1_556 ?
Mo3 N9 Sr3 121.3(7) . 3_756 ?
Mo3 N9 Sr4 96.5(5) . . ?
Sr3 N9 Sr4 139.4(6) 3_756 . ?
Mo3 N9 Sr7 112.3(6) . . ?
Sr3 N9 Sr7 91.9(5) 3_756 . ?
Sr4 N9 Sr7 86.2(4) . . ?
Mo3 N9 Sr1 92.4(6) . 3_656 ?
Sr3 N9 Sr1 83.6(4) 3_756 3_656 ?
Sr4 N9 Sr1 80.4(5) . 3_656 ?
Sr7 N9 Sr1 153.1(6) . 3_656 ?
Mo3 N10 Sr2 162.6(12) 3_756 . ?
Mo3 N10 Sr10 108.7(7) 3_756 . ?
Sr2 N10 Sr10 85.3(6) . . ?
Mo3 N10 Sr10 108.7(7) 3_756 4 ?
Sr2 N10 Sr10 85.3(6) . 4 ?
Sr10 N10 Sr10 70.8(5) . 4 ?
Mo3 N10 Sr9 83.8(6) 3_756 3_756 ?
Sr2 N10 Sr9 82.4(5) . 3_756 ?
Sr10 N10 Sr9 105.86(13) . 3_756 ?
Sr10 N10 Sr9 167.6(8) 4 3_756 ?
Mo3 N10 Sr9 83.8(6) 3_756 2_746 ?
Sr2 N10 Sr9 82.4(5) . 2_746 ?
Sr10 N10 Sr9 167.6(8) . 2_746 ?
Sr10 N10 Sr9 105.86(13) 4 2_746 ?
Sr9 N10 Sr9 74.7(5) 3_756 2_746 ?
Sr6 O1 Sr7 173.9(4) 3_656 . ?
Sr6 O1 Sr9 96.1(3) 3_656 . ?
Sr7 O1 Sr9 85.9(3) . . ?
Sr6 O1 Sr10 91.9(3) 3_656 . ?
Sr7 O1 Sr10 86.2(3) . . ?
Sr9 O1 Sr10 172.0(4) . . ?
Sr6 O1 Sr3 92.9(3) 3_656 . ?
Sr7 O1 Sr3 92.7(3) . . ?
Sr9 O1 Sr3 93.4(3) . . ?
Sr10 O1 Sr3 86.3(3) . . ?
Sr6 O1 Sr4 91.7(3) 3_656 . ?
Sr7 O1 Sr4 82.3(2) . . ?
Sr9 O1 Sr4 95.6(3) . . ?
Sr10 O1 Sr4 84.0(3) . . ?
Sr3 O1 Sr4 169.3(3) . . ?
Sr2 O2 Sr1 174.8(7) . . ?
Sr2 O2 Sr10 90.3(4) . . ?
Sr1 O2 Sr10 93.8(4) . . ?
Sr2 O2 Sr10 90.3(4) . 4 ?
Sr1 O2 Sr10 93.8(4) . 4 ?
Sr10 O2 Sr10 76.6(4) . 4 ?
Sr2 O2 Sr4 91.0(4) . 2_646 ?
Sr1 O2 Sr4 85.8(4) . 2_646 ?
Sr10 O2 Sr4 166.6(4) . 2_646 ?
Sr10 O2 Sr4 89.98(10) 4 2_646 ?
Sr2 O2 Sr4 91.0(4) . 3_656 ?
Sr1 O2 Sr4 85.8(4) . 3_656 ?
Sr10 O2 Sr4 89.98(10) . 3_656 ?
Sr10 O2 Sr4 166.6(4) 4 3_656 ?
Sr4 O2 Sr4 103.4(5) 2_646 3_656 ?
Sr8 O3 Sr8 89.3(5) 1_556 4_566 ?
Sr8 O3 Sr1 88.2(4) 1_556 3_657 ?
Sr8 O3 Sr1 88.2(4) 4_566 3_657 ?
Sr8 O3 Sr5 90.0(4) 1_556 . ?
Sr8 O3 Sr5 90.0(4) 4_566 . ?
Sr1 O3 Sr5 177.4(6) 3_657 . ?
Sr8 O3 Sr3 175.4(5) 1_556 2_757 ?
Sr8 O3 Sr3 92.35(10) 4_566 2_757 ?
Sr1 O3 Sr3 87.6(3) 3_657 2_757 ?
Sr5 O3 Sr3 94.3(4) . 2_757 ?
Sr8 O3 Sr3 92.35(10) 1_556 3_757 ?
Sr8 O3 Sr3 175.4(5) 4_566 3_757 ?
Sr1 O3 Sr3 87.6(3) 3_657 3_757 ?
Sr5 O3 Sr3 94.3(4) . 3_757 ?
Sr3 O3 Sr3 85.7(4) 2_757 3_757 ?

loop_
_geom_bond_atom_site_label_1
_geom_bond_atom_site_label_2
_geom_bond_distance
_geom_bond_site_symmetry_2
_geom_bond_publ_flag
Mo1 N2 1.862(14) . ?
Mo1 N8 1.884(18) . ?
Mo1 N7 1.913(11) . ?
Mo1 N7 1.913(11) 4 ?
Mo1 Sr5 3.207(5) 3_757 ?
Mo1 Sr9 3.324(3) 3_757 ?
Mo1 Sr9 3.324(3) 2_747 ?
Mo1 Sr3 3.402(3) . ?
Mo1 Sr3 3.402(3) 4 ?
Mo1 Sr6 3.773(3) 2_646 ?
Mo1 Sr6 3.773(3) 3_656 ?
Mo1 Sr8 3.859(4) 2_646 ?
Mo2 N5 1.818(11) . ?
Mo2 N3 1.871(12) . ?
Mo2 N4 1.891(11) 3_756 ?
Mo2 N6 1.909(11) 3_655 ?
Mo2 Sr8 3.271(3) 3_655 ?
Mo2 Sr8 3.291(3) . ?
Mo2 Sr6 3.372(4) . ?
Mo2 Sr4 3.449(3) 3_656 ?
Mo2 Sr9 3.464(4) 3_756 ?
Mo2 Sr2 3.495(3) . ?
Mo2 Sr3 3.674(3) 3_756 ?
Mo2 Sr4 3.746(3) . ?
Mo3 N9 1.840(13) . ?
Mo3 N9 1.840(13) 4_565 ?
Mo3 N10 1.84(2) 3_756 ?
Mo3 N1 1.870(15) . ?
Mo3 Sr4 3.315(3) . ?
Mo3 Sr4 3.315(3) 4_565 ?
Mo3 Sr9 3.353(3) 4_565 ?
Mo3 Sr9 3.353(3) . ?
Mo3 Sr1 3.444(5) 3_656 ?
Mo3 Sr7 3.730(3) 2_756 ?
Mo3 Sr7 3.730(3) . ?
Mo3 Sr3 3.818(3) 3_756 ?
Sr1 O2 2.394(14) . ?
Sr1 O3 2.525(13) 3_657 ?
Sr1 N3 2.700(12) 3_656 ?
Sr1 N3 2.700(12) 2_646 ?
Sr1 N9 2.835(16) 2_646 ?
Sr1 N9 2.835(16) 3_656 ?
Sr1 Mo3 3.444(5) 3_656 ?
Sr1 Sr4 3.486(3) 2_646 ?
Sr1 Sr4 3.486(3) 3_656 ?
Sr1 Sr8 3.498(3) 3_656 ?
Sr1 Sr8 3.498(3) 2_646 ?
Sr1 Sr3 3.579(4) 4_455 ?
Sr2 O2 2.370(14) . ?
Sr2 N10 2.40(2) . ?
Sr2 N6 2.670(10) 2_645 ?
Sr2 N6 2.670(10) 3_655 ?
Sr2 N8 3.222(17) 1_554 ?
Sr2 N5 3.230(13) . ?
Sr2 N5 3.230(13) 4 ?
Sr2 Sr5 3.414(5) 3_656 ?
Sr2 Mo2 3.495(3) 4 ?
Sr2 Sr10 3.545(3) . ?
Sr2 Sr10 3.545(3) 4 ?
Sr3 N9 2.524(12) 3_756 ?
Sr3 O1 2.611(9) . ?
Sr3 O3 2.643(10) 3_757 ?
Sr3 N4 2.654(10) . ?
Sr3 N7 2.668(11) . ?
Sr3 N2 2.883(14) . ?
Sr3 Sr10 3.559(5) . ?
Sr3 Sr1 3.579(4) 1_655 ?
Sr3 Sr3 3.595(4) 4 ?
Sr3 Sr6 3.658(4) 3_656 ?
Sr3 Mo2 3.674(3) 3_756 ?
Sr4 N9 2.558(15) . ?
Sr4 O2 2.715(9) 3_656 ?
Sr4 N1 2.789(10) . ?
Sr4 N6 2.806(11) 1_556 ?
Sr4 N5 2.816(13) . ?
Sr4 O1 2.859(9) . ?
Sr4 Mo2 3.449(3) 3_656 ?
Sr4 Sr1 3.486(3) 3_656 ?
Sr4 Sr7 3.537(4) . ?
Sr4 Sr2 3.634(3) 3_656 ?
Sr4 Sr10 3.655(3) . ?
Sr5 N1 2.563(15) . ?
Sr5 O3 2.596(13) . ?
Sr5 N7 2.611(11) 2_757 ?
Sr5 N7 2.611(11) 3_757 ?
Sr5 N6 2.656(11) 1_556 ?
Sr5 N6 2.656(11) 4_566 ?
Sr5 Mo1 3.207(5) 3_757 ?
Sr5 Sr2 3.414(5) 3_656 ?
Sr5 Sr8 3.604(3) 1_556 ?
Sr5 Sr8 3.604(3) 4_566 ?
Sr5 Sr6 3.727(3) 2_656 ?
Sr5 Sr6 3.727(3) 3_656 ?
Sr6 O1 2.434(9) 3_656 ?
Sr6 N6 2.663(11) 3_655 ?
Sr6 N3 2.743(12) . ?
Sr6 N7 2.766(11) 1_454 ?
Sr6 N4 2.849(11) 1_454 ?
Sr6 N7 2.949(11) 3_656 ?
Sr6 Sr8 3.462(3) . ?
Sr6 Sr10 3.616(3) 3_656 ?
Sr6 Sr3 3.658(4) 3_656 ?
Sr6 Sr9 3.686(3) 3_656 ?
Sr6 Sr3 3.707(3) 1_454 ?
Sr7 O1 2.498(9) 3_756 ?
Sr7 O1 2.498(9) . ?
Sr7 N9 2.620(15) 3_756 ?
Sr7 N9 2.620(15) . ?
Sr7 N5 2.829(14) 3_756 ?
Sr7 N5 2.829(14) . ?
Sr7 Sr9 3.420(3) . ?
Sr7 Sr9 3.420(3) 3_756 ?
Sr7 Sr10 3.481(3) 3_756 ?
Sr7 Sr10 3.481(3) . ?
Sr7 Sr4 3.537(4) 3_756 ?
Sr8 O3 2.501(10) 1_554 ?
Sr8 N6 2.619(11) . ?
Sr8 N4 2.655(10) 1_454 ?
Sr8 N8 2.656(14) 3_656 ?
Sr8 N3 2.674(11) . ?
Sr8 N4 2.777(10) 3_756 ?
Sr8 Mo2 3.271(3) 3_655 ?
Sr8 Sr1 3.498(3) 3_656 ?
Sr8 Sr8 3.516(4) 4_565 ?
Sr8 Sr5 3.604(3) 1_554 ?
Sr9 O1 2.521(9) . ?
Sr9 N7 2.608(11) 3_757 ?
Sr9 N4 2.694(10) . ?
Sr9 N8 2.769(12) 3_757 ?
Sr9 N1 2.847(12) . ?
Sr9 N10 3.009(18) 3_756 ?
Sr9 N5 3.238(15) 3_756 ?
Sr9 Mo1 3.324(3) 3_757 ?
Sr9 Mo2 3.464(4) 3_756 ?
Sr9 Sr2 3.595(4) 3_756 ?
Sr10 N5 2.524(12) . ?
Sr10 N2 2.574(12) . ?
Sr10 O1 2.596(9) . ?
Sr10 N3 2.610(12) 3_656 ?
Sr10 O2 2.623(11) . ?
Sr10 N10 2.808(18) . ?
Sr10 Sr10 3.253(4) 4 ?
Sr10 Sr6 3.616(3) 3_656 ?
N1 Sr4 2.789(10) 4_565 ?
N1 Sr9 2.847(12) 4_565 ?
N2 Sr10 2.574(12) 4 ?
N2 Sr3 2.883(14) 4 ?
N3 Sr10 2.610(12) 3_656 ?
N3 Sr1 2.700(12) 3_656 ?
N4 Mo2 1.891(11) 3_756 ?
N4 Sr8 2.655(10) 1_656 ?
N4 Sr8 2.777(10) 3_756 ?
N4 Sr6 2.849(11) 1_656 ?
N5 Sr9 3.238(15) 3_756 ?
N6 Mo2 1.909(11) 3_655 ?
N6 Sr5 2.656(11) 1_554 ?
N6 Sr6 2.663(11) 3_655 ?
N6 Sr2 2.670(10) 3_655 ?
N6 Sr4 2.806(11) 1_554 ?
N7 Sr9 2.608(11) 3_757 ?
N7 Sr5 2.611(11) 3_757 ?
N7 Sr6 2.766(11) 1_656 ?
N7 Sr6 2.949(11) 3_656 ?
N8 Sr8 2.656(14) 2_646 ?
N8 Sr8 2.656(14) 3_656 ?
N8 Sr9 2.769(12) 3_757 ?
N8 Sr9 2.769(12) 2_747 ?
N8 Sr2 3.222(17) 1_556 ?
N9 Sr3 2.524(12) 3_756 ?
N9 Sr1 2.835(16) 3_656 ?
N10 Mo3 1.84(2) 3_756 ?
N10 Sr10 2.808(18) 4 ?
N10 Sr9 3.009(18) 3_756 ?
N10 Sr9 3.009(18) 2_746 ?
O1 Sr6 2.434(9) 3_656 ?
O2 Sr10 2.623(11) 4 ?
O2 Sr4 2.715(9) 2_646 ?
O2 Sr4 2.715(9) 3_656 ?
O3 Sr8 2.501(10) 1_556 ?
O3 Sr8 2.501(10) 4_566 ?
O3 Sr1 2.525(13) 3_657 ?
O3 Sr3 2.643(10) 2_757 ?
O3 Sr3 2.643(10) 3_757 ?
